data_7227734
loop_
_publ_author_name
'Jiang, Lin'
'Liu, Bin'
'Zhao, Hao-Wen'
'Tian, Jin-Lei'
'Liu, Xin'
'Yan, Shi-Ping'

_publ_section_title
;
 Compartmental ligand approach for constructing 3d--4f heterometallic
 [CuII5LnIII2] clusters: synthesis and magnetostructural properties
;
_journal_issue 13
_journal_name_full CrystEngComm
_journal_page_first 1816
_journal_paper_doi 10.1039/C6CE02519F
_journal_volume 19
_journal_year 2017
_chemical_formula_moiety 'C46 H62 Cu5 Dy2 N4 O22, 2(C2 H5 O), 2(N O3), 4(C2 H6 O)'
_chemical_formula_sum 'C58 H96 Cu5 Dy2 N6 O34'
_chemical_formula_weight 2064.11
_chemical_name_systematic
;
 ? 
;
_space_group_crystal_system monoclinic
_space_group_IT_number 14
_space_group_name_Hall '-P 2ybc'
_space_group_name_H-M_alt 'P 1 21/c 1'
_symmetry_space_group_name_Hall '-P 2ybc'
_symmetry_space_group_name_H-M 'P 1 21/c 1'
_atom_sites_solution_hydrogens geom
_atom_sites_solution_primary direct
_atom_sites_solution_secondary difmap
_audit_creation_date 2016-06-17
_audit_creation_method
;
Olex2 1.2
(compiled 2016.02.19 svn.r3266 for OlexSys, GUI svn.r5155)
;
_audit_update_record
;
2017-02-14 deposited with the CCDC.
2017-02-24 downloaded from the CCDC.
;
_cell_angle_alpha 90.00
_cell_angle_beta 105.80(3)
_cell_angle_gamma 90.00
_cell_formula_units_Z 2
_cell_length_a 12.835(3)
_cell_length_b 16.082(3)
_cell_length_c 18.970(4)
_cell_measurement_reflns_used 5214
_cell_measurement_temperature 293(2)
_cell_measurement_theta_max 28.4890
_cell_measurement_theta_min 3.5140
_cell_volume 3767.7(15)
_computing_molecular_graphics 'Olex2 (Dolomanov et al., 2009)'
_computing_publication_material 'Olex2 (Dolomanov et al., 2009)'
_computing_structure_refinement 'XL (Sheldrick, 2008)'
_computing_structure_solution 'ShelXS (Sheldrick, 2008)'
_diffrn_ambient_temperature 293(2)
_diffrn_measured_fraction_theta_full 0.998
_diffrn_measured_fraction_theta_max 0.998
_diffrn_measurement_device_type 'SuperNova, Single source at offset, Eos'
_diffrn_radiation_monochromator graphite
_diffrn_radiation_type MoK\a
_diffrn_radiation_wavelength 0.71073
_diffrn_reflns_av_R_equivalents 0.0593
_diffrn_reflns_av_unetI/netI 0.0793
_diffrn_reflns_limit_h_max 15
_diffrn_reflns_limit_h_min -13
_diffrn_reflns_limit_k_max 18
_diffrn_reflns_limit_k_min -19
_diffrn_reflns_limit_l_max 13
_diffrn_reflns_limit_l_min -22
_diffrn_reflns_number 13837
_diffrn_reflns_theta_full 25.01
_diffrn_reflns_theta_max 25.01
_diffrn_reflns_theta_min 3.02
_diffrn_source 'fine-focus sealed tube'
_exptl_absorpt_coefficient_mu 3.432
_exptl_crystal_colour 'clear light green'
_exptl_crystal_colour_lustre clear
_exptl_crystal_colour_modifier light
_exptl_crystal_colour_primary green
_exptl_crystal_density_diffrn 1.819
_exptl_crystal_density_method 'not measured'
_exptl_crystal_description cube
_exptl_crystal_F_000 2070
_exptl_crystal_size_max 0.2
_exptl_crystal_size_mid 0.2
_exptl_crystal_size_min 0.2
_refine_diff_density_max 1.453
_refine_diff_density_min -1.546
_refine_diff_density_rms 0.160
_refine_ls_extinction_method none
_refine_ls_goodness_of_fit_ref 1.065
_refine_ls_hydrogen_treatment mixed
_refine_ls_matrix_type full
_refine_ls_number_parameters 492
_refine_ls_number_reflns 6631
_refine_ls_number_restraints 6
_refine_ls_restrained_S_all 1.065
_refine_ls_R_factor_all 0.0672
_refine_ls_R_factor_gt 0.0513
_refine_ls_shift/su_max 0.003
_refine_ls_shift/su_mean 0.000
_refine_ls_structure_factor_coef Fsqd
_refine_ls_weighting_details 'calc w=1/[\s^2^(Fo^2^)+(0.0332P)^2^+12.0525P] where P=(Fo^2^+2Fc^2^)/3'
_refine_ls_weighting_scheme calc
_refine_ls_wR_factor_gt 0.1114
_refine_ls_wR_factor_ref 0.1240
_reflns_number_gt 5210
_reflns_number_total 6631
_reflns_threshold_expression >2sigma(I)
_cod_data_source_file c6ce02519f2.cif
_cod_data_source_block cudy
_cod_depositor_comments 'Adding full bibliography for 7227732--7227739.cif.'
_cod_original_cell_volume 3767.6(13)
_cod_database_code 7227734
_olex2_refinement_description
;
1. Fixed Uiso
 At 1.2 times of:
  All C(H) groups, All C(H,H) groups, All N(H) groups
 At 1.5 times of:
  All C(H,H,H) groups, All O(H) groups
2. Restrained distances
 C24-C25
 1.51 with sigma of 0.01
 O17-C25
 1.36 with sigma of 0.01
 O6-H6
 1 with sigma of 0.02
3. Rigid bond restraints
 O17, C25, C24
 with sigma for 1-2 distances of 0.01 and sigma for 1-3 distances of 0.01
4.a Ternary CH refined with riding coordinates:
 C10(H10), N1(H1), N2(H2)
4.b Secondary CH2 refined with riding coordinates:
 C8(H8A,H8B), C9(H9A,H9B), C11(H11A,H11B), C12(H12A,H12B), C25(H25A,H25B),
 C28(H28A,H28B), C27(H27A,H27B)
4.c Aromatic/amide H refined with riding coordinates:
 C5(H5), C6(H6A), C4(H4), C15(H15), C14(H14), C16(H16)
4.d Idealised Me refined as rotating group:
 C1(H1A,H1B,H1C), C24(H24A,H24B,H24C), C19(H19A,H19B,H19C), C21(H21A,H21B,
 H21C), C23(H23A,H23B,H23C), C29(H29A,H29B,H29C), C26(H26A,H26B,H26C)
4.e Idealised tetrahedral OH refined as rotating group:
 O15(H15A), O16(H16A)
;
_olex2_submission_special_instructions 'No special instructions were received'

loop_
_space_group_symop_id
_space_group_symop_operation_xyz
1 'x, y, z'
2 '-x, y+1/2, -z+1/2'
3 '-x, -y, -z'
4 'x, -y-1/2, z-1/2'

loop_
_atom_site_label
_atom_site_type_symbol
_atom_site_fract_x
_atom_site_fract_y
_atom_site_fract_z
_atom_site_U_iso_or_equiv
_atom_site_adp_type
_atom_site_occupancy
_atom_site_calc_flag
_atom_site_site_symmetry_order
_atom_site_refinement_flags_posn
_atom_site_refinement_flags_adp
_atom_site_refinement_flags_occupancy
Dy1 Dy 0.24521(3) 0.498247(19) 0.621565(17) 0.02007(12) Uani 1 d 1 . . .
Cu3 Cu 0.0000 0.5000 0.5000 0.0193(3) Uani 1 d 2 S T P
Cu2 Cu 0.07375(7) 0.64846(5) 0.63328(5) 0.0272(2) Uani 1 d 1 . . .
Cu1 Cu 0.14219(7) 0.33754(5) 0.51448(5) 0.0229(2) Uani 1 d 1 . . .
O6 O 0.1423(4) 0.4586(3) 0.5048(2) 0.0197(10) Uani 1 d 1 D . .
O11 O 0.2633(4) 0.6090(3) 0.5506(2) 0.0272(12) Uani 1 d 1 . . .
O4 O 0.2169(4) 0.6087(3) 0.6943(2) 0.0228(11) Uani 1 d 1 . . .
O7 O 0.0573(4) 0.5291(3) 0.6038(3) 0.0218(11) Uani 1 d 1 . . .
O5 O 0.4156(4) 0.5644(3) 0.6969(2) 0.0247(11) Uani 1 d 1 . . .
O3 O -0.0750(4) 0.6819(3) 0.5883(3) 0.0246(11) Uani 1 d 1 . . .
C10 C -0.0898(6) 0.7682(4) 0.6016(4) 0.0297(18) Uani 1 d 1 . . .
H10 H -0.1653 0.7771 0.6015 0.036 Uiso 1 calc 1 R . .
O2 O 0.1724(4) 0.3646(3) 0.6181(2) 0.0217(11) Uani 1 d 1 . . .
C8 C 0.0935(6) 0.1958(4) 0.5935(4) 0.0308(17) Uani 1 d 1 . . .
H8A H 0.0843 0.1361 0.5962 0.037 Uiso 1 calc 1 R . .
H8B H 0.0230 0.2215 0.5864 0.037 Uiso 1 calc 1 R . .
C3 C 0.2646(5) 0.3357(4) 0.7417(4) 0.0238(16) Uani 1 d 1 . . .
N1 N 0.0931(5) 0.7597(3) 0.6808(3) 0.0248(14) Uani 1 d 1 . . .
H1 H 0.1217 0.7940 0.6527 0.030 Uiso 1 calc 1 R . .
C5 C 0.2589(6) 0.2007(5) 0.7927(4) 0.0334(18) Uani 1 d 1 . . .
H5 H 0.2763 0.1645 0.8324 0.040 Uiso 1 calc 1 R . .
C2 C 0.2004(5) 0.3087(4) 0.6727(4) 0.0238(16) Uani 1 d 1 . . .
C18 C 0.2987(6) 0.6626(4) 0.7258(3) 0.0238(16) Uani 1 d 1 . . .
O1 O 0.2915(4) 0.4201(3) 0.7424(2) 0.0275(12) Uani 1 d 1 . . .
C17 C 0.4040(6) 0.6408(4) 0.7277(4) 0.0262(17) Uani 1 d 1 . . .
N2 N 0.1348(5) 0.2151(3) 0.5299(3) 0.0299(15) Uani 1 d 1 . . .
H2 H 0.2027 0.1936 0.5382 0.036 Uiso 1 calc 1 R . .
C6 C 0.1994(6) 0.1736(5) 0.7253(4) 0.0324(18) Uani 1 d 1 . . .
H6A H 0.1796 0.1179 0.7198 0.039 Uiso 1 calc 1 R . .
C4 C 0.2929(6) 0.2831(5) 0.8007(4) 0.0312(18) Uani 1 d 1 . . .
H4 H 0.3345 0.3024 0.8458 0.037 Uiso 1 calc 1 R . .
C13 C 0.2797(6) 0.7381(4) 0.7567(4) 0.0304(18) Uani 1 d 1 . . .
C7 C 0.1674(6) 0.2257(4) 0.6647(4) 0.0240(16) Uani 1 d 1 . . .
C1 C 0.3490(8) 0.4530(5) 0.8130(4) 0.049(2) Uani 1 d 1 . . .
H1A H 0.4195 0.4280 0.8285 0.074 Uiso 1 calc 1 GR . .
H1B H 0.3094 0.4408 0.8479 0.074 Uiso 1 calc 1 GR . .
H1C H 0.3564 0.5121 0.8094 0.074 Uiso 1 calc 1 GR . .
C15 C 0.4697(7) 0.7689(5) 0.7894(4) 0.038(2) Uani 1 d 1 . . .
H15 H 0.5267 0.8044 0.8106 0.045 Uiso 1 calc 1 R . .
C9 C -0.0670(6) 0.8189(4) 0.5399(4) 0.0301(18) Uani 1 d 1 . . .
H9A H -0.0846 0.8769 0.5447 0.036 Uiso 1 calc 1 R . .
H9B H 0.0090 0.8150 0.5414 0.036 Uiso 1 calc 1 R . .
C14 C 0.3650(7) 0.7906(5) 0.7882(4) 0.0343(19) Uani 1 d 1 . . .
H14 H 0.3519 0.8407 0.8087 0.041 Uiso 1 calc 1 R . .
C16 C 0.4900(6) 0.6936(5) 0.7587(4) 0.0349(19) Uani 1 d 1 . . .
H16 H 0.5603 0.6791 0.7590 0.042 Uiso 1 calc 1 R . .
C11 C -0.0177(6) 0.7900(4) 0.6764(4) 0.0305(18) Uani 1 d 1 . . .
H11A H -0.0168 0.8498 0.6837 0.037 Uiso 1 calc 1 R . .
H11B H -0.0445 0.7639 0.7141 0.037 Uiso 1 calc 1 R . .
C12 C 0.1660(6) 0.7617(5) 0.7556(4) 0.0301(18) Uani 1 d 1 . . .
H12A H 0.1394 0.7235 0.7864 0.036 Uiso 1 calc 1 R . .
H12B H 0.1660 0.8171 0.7757 0.036 Uiso 1 calc 1 R . .
C24 C 0.3184(10) 0.8843(9) 0.5997(7) 0.109(5) Uani 1 d 1 D U .
H24A H 0.3202 0.8870 0.5495 0.163 Uiso 1 calc 1 GR . .
H24B H 0.2934 0.8303 0.6095 0.163 Uiso 1 calc 1 GR . .
H24C H 0.3899 0.8936 0.6311 0.163 Uiso 1 calc 1 GR . .
O14 O -0.2418(5) 0.5038(3) 0.6008(3) 0.0419(15) Uani 1 d 1 . . .
O9 O 0.3771(4) 0.4328(3) 0.5836(3) 0.0293(12) Uani 1 d 1 . . .
O13 O -0.2387(5) 0.4772(3) 0.7126(3) 0.0402(14) Uani 1 d 1 . . .
O12 O -0.0895(5) 0.4753(4) 0.6808(3) 0.0467(15) Uani 1 d 1 . . .
N3 N -0.1911(5) 0.4858(4) 0.6645(4) 0.0292(15) Uani 1 d 1 . . .
C19 C 0.5245(6) 0.5363(5) 0.7028(4) 0.0330(18) Uani 1 d 1 . . .
H19A H 0.5222 0.4815 0.6822 0.050 Uiso 1 calc 1 GR . .
H19B H 0.5649 0.5348 0.7535 0.050 Uiso 1 calc 1 GR . .
H19C H 0.5588 0.5738 0.6767 0.050 Uiso 1 calc 1 GR . .
O8 O 0.3193(4) 0.3231(3) 0.5121(3) 0.0334(13) Uani 1 d 1 . . .
O10 O 0.1066(6) 0.6717(5) 0.5215(4) 0.073(2) Uani 1 d 1 . . .
C22 C 0.1951(7) 0.6569(5) 0.5114(4) 0.0327(18) Uani 1 d 1 . . .
C20 C 0.3879(6) 0.3799(4) 0.5370(4) 0.0264(17) Uani 1 d 1 . . .
C21 C 0.4869(6) 0.3854(5) 0.5100(4) 0.038(2) Uani 1 d 1 . . .
H21A H 0.4761 0.4268 0.4723 0.058 Uiso 1 calc 1 GR . .
H21B H 0.5001 0.3325 0.4907 0.058 Uiso 1 calc 1 GR . .
H21C H 0.5480 0.4005 0.5499 0.058 Uiso 1 calc 1 GR . .
C23 C 0.2247(8) 0.7036(5) 0.4511(5) 0.048(2) Uani 1 d 1 . . .
H23A H 0.2838 0.7406 0.4718 0.072 Uiso 1 calc 1 GR . .
H23B H 0.1634 0.7351 0.4239 0.072 Uiso 1 calc 1 GR . .
H23C H 0.2458 0.6649 0.4190 0.072 Uiso 1 calc 1 GR . .
C25 C 0.2433(9) 0.9494(9) 0.6136(7) 0.117(6) Uani 1 d 1 D U .
H25A H 0.2747 0.9743 0.6612 0.141 Uiso 1 calc 1 R . .
H25B H 0.2347 0.9928 0.5769 0.141 Uiso 1 calc 1 R . .
O15 O 0.6584(5) 0.6579(4) 1.0115(3) 0.0528(17) Uani 1 d 1 . . .
H15A H 0.6400 0.7067 1.0110 0.079 Uiso 1 calc 1 GR . .
O16 O -0.0136(7) 0.5015(4) 0.8317(5) 0.082(3) Uani 1 d 1 . . .
H16A H -0.0532 0.4944 0.7903 0.124 Uiso 1 calc 1 GR . .
C28 C 0.0769(9) 0.5499(8) 0.8281(7) 0.084(4) Uani 1 d 1 . . .
H28A H 0.0536 0.6056 0.8114 0.100 Uiso 1 calc 1 R . .
H28B H 0.1115 0.5252 0.7936 0.100 Uiso 1 calc 1 R . .
C29 C 0.1538(10) 0.5536(7) 0.9012(7) 0.086(4) Uani 1 d 1 . . .
H29A H 0.2084 0.5945 0.9014 0.130 Uiso 1 calc 1 GR . .
H29B H 0.1873 0.5002 0.9134 0.130 Uiso 1 calc 1 GR . .
H29C H 0.1160 0.5685 0.9366 0.130 Uiso 1 calc 1 GR . .
C26 C 0.4799(14) 0.6381(9) 0.9546(9) 0.128(6) Uani 1 d 1 . . .
H26A H 0.4589 0.6840 0.9214 0.192 Uiso 1 calc 1 GR . .
H26B H 0.4785 0.6551 1.0029 0.192 Uiso 1 calc 1 GR . .
H26C H 0.4305 0.5928 0.9387 0.192 Uiso 1 calc 1 GR . .
C27 C 0.5817(13) 0.6134(11) 0.9559(8) 0.138(7) Uani 1 d 1 . . .
H27A H 0.5947 0.6240 0.9087 0.166 Uiso 1 calc 1 R . .
H27B H 0.5894 0.5542 0.9656 0.166 Uiso 1 calc 1 R . .
O17 O 0.1455(6) 0.9177(5) 0.6116(6) 0.111(3) Uani 1 d 1 D U .
H6 H 0.168(7) 0.469(5) 0.461(3) 0.06(3) Uiso 1 d 1 D . .
H7 H 0.012(8) 0.506(5) 0.623(5) 0.05(3) Uiso 1 d 1 . . .

loop_
_atom_site_aniso_label
_atom_site_aniso_U_11
_atom_site_aniso_U_22
_atom_site_aniso_U_33
_atom_site_aniso_U_23
_atom_site_aniso_U_13
_atom_site_aniso_U_12
Dy1 0.01169(19) 0.0199(2) 0.0268(2) -0.00349(13) 0.00223(14) -0.00023(13)
Cu3 0.0113(6) 0.0188(6) 0.0269(6) -0.0025(5) 0.0037(5) 0.0035(5)
Cu2 0.0114(5) 0.0233(5) 0.0464(5) -0.0153(4) 0.0071(4) -0.0029(4)
Cu1 0.0186(5) 0.0174(4) 0.0323(5) -0.0044(4) 0.0060(4) -0.0002(4)
O6 0.007(2) 0.021(2) 0.031(3) -0.007(2) 0.004(2) -0.0010(19)
O11 0.025(3) 0.020(2) 0.033(3) 0.000(2) 0.002(2) 0.001(2)
O4 0.016(3) 0.018(2) 0.034(3) -0.010(2) 0.006(2) -0.007(2)
O7 0.012(3) 0.021(2) 0.032(3) -0.007(2) 0.005(2) -0.001(2)
O5 0.012(3) 0.027(3) 0.034(3) -0.003(2) 0.003(2) 0.002(2)
O3 0.016(3) 0.016(2) 0.042(3) -0.007(2) 0.008(2) -0.001(2)
C10 0.027(5) 0.020(4) 0.043(4) -0.013(3) 0.012(3) -0.005(3)
O2 0.018(3) 0.019(2) 0.028(2) 0.003(2) 0.006(2) 0.001(2)
C8 0.026(4) 0.023(4) 0.047(4) 0.003(3) 0.017(4) -0.001(3)
C3 0.011(4) 0.026(4) 0.038(4) 0.005(3) 0.012(3) 0.001(3)
N1 0.021(3) 0.023(3) 0.032(3) -0.013(3) 0.009(3) -0.007(3)
C5 0.025(4) 0.039(5) 0.040(4) 0.012(4) 0.016(4) 0.008(4)
C2 0.012(4) 0.027(4) 0.032(4) 0.005(3) 0.006(3) 0.003(3)
C18 0.016(4) 0.031(4) 0.022(3) 0.001(3) 0.001(3) -0.002(3)
O1 0.026(3) 0.029(3) 0.026(2) -0.002(2) 0.003(2) -0.007(2)
C17 0.022(4) 0.025(4) 0.029(4) -0.007(3) 0.002(3) 0.002(3)
N2 0.025(4) 0.023(3) 0.042(4) -0.009(3) 0.009(3) -0.001(3)
C6 0.027(4) 0.023(4) 0.050(5) 0.008(4) 0.015(4) 0.007(3)
C4 0.017(4) 0.041(5) 0.035(4) 0.000(4) 0.007(3) 0.001(3)
C13 0.025(4) 0.027(4) 0.039(4) -0.015(3) 0.010(3) -0.004(3)
C7 0.019(4) 0.021(4) 0.032(4) 0.003(3) 0.006(3) 0.003(3)
C1 0.060(7) 0.055(6) 0.030(4) -0.002(4) 0.006(4) -0.016(5)
C15 0.030(5) 0.036(5) 0.048(5) -0.019(4) 0.012(4) -0.017(4)
C9 0.025(4) 0.020(4) 0.044(4) -0.007(3) 0.007(3) -0.007(3)
C14 0.033(5) 0.031(4) 0.042(4) -0.017(4) 0.015(4) -0.011(4)
C16 0.017(4) 0.047(5) 0.042(4) -0.010(4) 0.011(3) -0.009(4)
C11 0.025(4) 0.023(4) 0.048(5) -0.007(3) 0.018(4) 0.002(3)
C12 0.030(5) 0.026(4) 0.035(4) -0.012(3) 0.011(3) -0.005(3)
C24 0.080(9) 0.178(14) 0.069(8) -0.006(9) 0.019(7) -0.042(9)
O14 0.032(4) 0.057(4) 0.038(3) 0.003(3) 0.011(3) -0.003(3)
O9 0.017(3) 0.028(3) 0.040(3) -0.011(2) 0.003(2) 0.002(2)
O13 0.046(4) 0.039(3) 0.042(3) -0.004(3) 0.023(3) -0.004(3)
O12 0.024(3) 0.060(4) 0.055(4) 0.005(3) 0.009(3) 0.004(3)
N3 0.028(4) 0.024(3) 0.038(4) -0.003(3) 0.013(3) -0.002(3)
C19 0.016(4) 0.038(4) 0.044(4) -0.015(4) 0.006(3) -0.005(3)
O8 0.016(3) 0.031(3) 0.053(3) -0.012(3) 0.009(2) -0.002(2)
O10 0.048(5) 0.116(6) 0.064(4) 0.051(4) 0.028(4) 0.044(4)
C22 0.031(5) 0.036(4) 0.036(4) 0.005(4) 0.018(4) 0.016(4)
C20 0.021(4) 0.023(4) 0.033(4) 0.009(3) 0.004(3) 0.016(3)
C21 0.024(5) 0.034(4) 0.060(5) -0.003(4) 0.016(4) -0.002(4)
C23 0.048(6) 0.047(5) 0.055(5) 0.017(4) 0.025(5) 0.014(5)
C25 0.117(11) 0.160(13) 0.105(10) -0.087(10) 0.079(10) -0.103(9)
O15 0.044(4) 0.048(4) 0.059(4) 0.006(3) 0.002(3) -0.016(3)
O16 0.081(7) 0.059(5) 0.097(6) -0.003(4) 0.004(5) 0.000(4)
C28 0.059(8) 0.087(8) 0.104(9) 0.001(7) 0.020(7) -0.045(7)
C29 0.062(8) 0.068(8) 0.114(10) -0.018(7) -0.002(7) 0.007(6)
C26 0.126(15) 0.103(11) 0.186(17) 0.000(11) 0.097(13) 0.008(11)
C27 0.085(12) 0.183(17) 0.121(12) -0.053(12) -0.015(10) 0.050(12)
O17 0.051(5) 0.083(6) 0.185(9) 0.043(6) 0.009(6) -0.033(4)

loop_
_atom_type_symbol
_atom_type_description
_atom_type_scat_dispersion_real
_atom_type_scat_dispersion_imag
_atom_type_scat_source
C C 0.0033 0.0016 'International Tables Vol C Tables 4.2.6.8 and 6.1.1.4'
H H 0.0000 0.0000 'International Tables Vol C Tables 4.2.6.8 and 6.1.1.4'
Cu Cu 0.3201 1.2651 'International Tables Vol C Tables 4.2.6.8 and 6.1.1.4'
Dy Dy -0.1892 4.4098 'International Tables Vol C Tables 4.2.6.8 and 6.1.1.4'
N N 0.0061 0.0033 'International Tables Vol C Tables 4.2.6.8 and 6.1.1.4'
O O 0.0106 0.0060 'International Tables Vol C Tables 4.2.6.8 and 6.1.1.4'

loop_
_geom_angle_atom_site_label_1
_geom_angle_atom_site_label_2
_geom_angle_atom_site_label_3
_geom_angle
_geom_angle_site_symmetry_1
_geom_angle_site_symmetry_3
Cu2 Dy1 Cu3 61.628(18) . .
Cu2 Dy1 Cu1 116.47(3) . .
Cu1 Dy1 Cu3 56.31(2) . .
O6 Dy1 Cu3 33.83(11) . .
O6 Dy1 Cu2 92.77(11) . .
O6 Dy1 Cu1 35.13(11) . .
O6 Dy1 O4 128.93(15) . .
O6 Dy1 O7 68.63(16) . .
O6 Dy1 O5 146.92(16) . .
O6 Dy1 O1 130.79(15) . .
O11 Dy1 Cu3 79.33(12) . .
O11 Dy1 Cu2 69.31(13) . .
O11 Dy1 Cu1 109.45(11) . .
O11 Dy1 O6 77.05(16) . .
O11 Dy1 O4 79.19(17) . .
O11 Dy1 O7 90.86(18) . .
O11 Dy1 O5 77.98(16) . .
O11 Dy1 O2 143.63(15) . .
O11 Dy1 O1 151.97(15) . .
O4 Dy1 Cu3 97.58(11) . .
O4 Dy1 Cu2 36.32(11) . .
O4 Dy1 Cu1 148.22(11) . .
O4 Dy1 O7 67.25(15) . .
O4 Dy1 O5 65.92(15) . .
O4 Dy1 O1 83.05(15) . .
O7 Dy1 Cu3 35.08(11) . .
O7 Dy1 Cu2 36.58(11) . .
O7 Dy1 Cu1 81.81(11) . .
O7 Dy1 O5 133.08(15) . .
O7 Dy1 O1 102.07(17) . .
O5 Dy1 Cu3 154.07(10) . .
O5 Dy1 Cu2 98.35(11) . .
O5 Dy1 Cu1 144.95(11) . .
O5 Dy1 O1 75.02(15) . .
O2 Dy1 Cu3 72.28(11) . .
O2 Dy1 Cu2 113.84(12) . .
O2 Dy1 Cu1 34.93(11) . .
O2 Dy1 O6 66.69(15) . .
O2 Dy1 O4 126.15(16) . .
O2 Dy1 O7 78.88(16) . .
O2 Dy1 O5 133.45(15) . .
O2 Dy1 O1 64.11(15) . .
O1 Dy1 Cu3 124.72(11) . .
O1 Dy1 Cu2 107.26(12) . .
O1 Dy1 Cu1 97.06(10) . .
O9 Dy1 Cu3 115.24(12) . .
O9 Dy1 Cu2 157.60(13) . .
O9 Dy1 Cu1 69.72(12) . .
O9 Dy1 O6 81.41(16) . .
O9 Dy1 O11 88.29(18) . .
O9 Dy1 O4 142.04(16) . .
O9 Dy1 O7 149.39(16) . .
O9 Dy1 O5 76.50(16) . .
O9 Dy1 O2 83.81(17) . .
O9 Dy1 O1 92.61(17) . .
Dy1 Cu3 Dy1 180.0 . 3_566
O6 Cu3 Dy1 42.61(13) 3_566 3_566
O6 Cu3 Dy1 137.39(13) . 3_566
O6 Cu3 Dy1 137.39(13) 3_566 .
O6 Cu3 Dy1 42.61(13) . .
O6 Cu3 O6 180.0(3) . 3_566
O6 Cu3 O7 93.2(2) 3_566 .
O6 Cu3 O7 86.8(2) . .
O6 Cu3 O7 93.2(2) . 3_566
O6 Cu3 O7 86.8(2) 3_566 3_566
O7 Cu3 Dy1 135.46(15) 3_566 .
O7 Cu3 Dy1 44.54(15) . .
O7 Cu3 Dy1 135.46(15) . 3_566
O7 Cu3 Dy1 44.54(15) 3_566 3_566
O7 Cu3 O7 180.000(1) 3_566 .
O4 Cu2 Dy1 44.05(12) . .
O4 Cu2 O7 82.22(18) . .
O4 Cu2 O10 102.5(2) . .
O7 Cu2 Dy1 45.68(14) . .
O7 Cu2 O10 86.0(3) . .
O3 Cu2 Dy1 139.73(13) . .
O3 Cu2 O4 170.0(2) . .
O3 Cu2 O7 97.31(19) . .
O3 Cu2 N1 86.4(2) . .
O3 Cu2 O10 87.4(2) . .
N1 Cu2 Dy1 133.04(17) . .
N1 Cu2 O4 92.5(2) . .
N1 Cu2 O7 169.7(2) . .
N1 Cu2 O10 103.8(3) . .
O10 Cu2 Dy1 76.43(17) . .
O6 Cu1 Dy1 43.49(13) . .
O6 Cu1 N2 175.4(2) . .
O6 Cu1 O8 94.17(18) . .
O3 Cu1 Dy1 137.36(13) 3_566 .
O3 Cu1 O6 94.46(18) 3_566 .
O3 Cu1 O2 165.3(2) 3_566 .
O3 Cu1 N2 87.8(2) 3_566 .
O3 Cu1 O8 97.8(2) 3_566 .
O2 Cu1 Dy1 43.44(13) . .
O2 Cu1 O6 82.40(18) . .
O2 Cu1 N2 94.4(2) . .
O2 Cu1 O8 96.68(19) . .
N2 Cu1 Dy1 134.64(17) . .
N2 Cu1 O8 89.4(2) . .
O8 Cu1 Dy1 81.93(12) . .
Cu3 O6 Dy1 103.56(19) . .
Cu3 O6 Cu1 108.9(2) . .
Cu1 O6 Dy1 101.37(19) . .
C22 O11 Dy1 131.7(5) . .
Cu2 O4 Dy1 99.63(17) . .
C18 O4 Dy1 121.0(4) . .
C18 O4 Cu2 121.8(4) . .
Cu3 O7 Dy1 100.4(2) . .
Cu3 O7 Cu2 119.6(2) . .
Cu2 O7 Dy1 97.74(19) . .
C17 O5 Dy1 116.1(4) . .
C17 O5 C19 117.2(5) . .
C19 O5 Dy1 126.1(4) . .
Cu1 O3 Cu2 120.9(2) 3_566 .
C10 O3 Cu2 110.6(4) . .
C10 O3 Cu1 106.8(4) . 3_566
O3 C10 C9 108.8(6) . .
O3 C10 C11 108.3(6) . .
C11 C10 C9 113.8(6) . .
Cu1 O2 Dy1 101.62(19) . .
C2 O2 Dy1 124.9(4) . .
C2 O2 Cu1 124.5(4) . .
N2 C8 C7 112.9(6) . .
O1 C3 C2 112.8(6) . .
C4 C3 C2 121.6(7) . .
C4 C3 O1 125.6(6) . .
C11 N1 Cu2 105.7(4) . .
C12 N1 Cu2 115.2(4) . .
C12 N1 C11 113.1(6) . .
C6 C5 C4 118.9(7) . .
O2 C2 C3 118.3(6) . .
O2 C2 C7 123.1(6) . .
C7 C2 C3 118.6(6) . .
O4 C18 C17 118.6(6) . .
O4 C18 C13 122.2(7) . .
C17 C18 C13 119.3(6) . .
C3 O1 Dy1 118.4(4) . .
C3 O1 C1 115.3(5) . .
C1 O1 Dy1 126.3(4) . .
O5 C17 C18 115.4(6) . .
O5 C17 C16 123.8(7) . .
C18 C17 C16 120.8(7) . .
C8 N2 Cu1 111.6(4) . .
C9 N2 Cu1 105.9(4) 3_566 .
C9 N2 C8 113.6(6) 3_566 .
C5 C6 C7 123.0(7) . .
C3 C4 C5 119.6(7) . .
C18 C13 C12 119.6(6) . .
C14 C13 C18 120.2(7) . .
C14 C13 C12 120.2(6) . .
C2 C7 C8 120.1(6) . .
C6 C7 C8 121.5(6) . .
C6 C7 C2 118.3(6) . .
C14 C15 C16 120.2(7) . .
N2 C9 C10 107.6(6) 3_566 .
C15 C14 C13 120.3(7) . .
C17 C16 C15 119.2(7) . .
N1 C11 C10 107.9(6) . .
N1 C12 C13 111.5(6) . .
C20 O9 Dy1 140.2(5) . .
O14 N3 O12 120.0(7) . .
O13 N3 O14 120.7(7) . .
O13 N3 O12 119.2(7) . .
C20 O8 Cu1 120.7(4) . .
C22 O10 Cu2 121.5(5) . .
O11 C22 C23 118.7(7) . .
O10 C22 O11 123.8(7) . .
O10 C22 C23 117.4(7) . .
O9 C20 O8 123.3(7) . .
O9 C20 C21 117.7(7) . .
O8 C20 C21 118.9(7) . .
O17 C25 C24 111.7(11) . .
O16 C28 C29 109.1(10) . .
C26 C27 O15 109.5(14) . .

loop_
_geom_bond_atom_site_label_1
_geom_bond_atom_site_label_2
_geom_bond_distance
_geom_bond_site_symmetry_2
Dy1 Cu3 3.3574(12) .
Dy1 Cu2 3.3158(10) .
Dy1 Cu1 3.3305(10) .
Dy1 O6 2.338(4) .
Dy1 O11 2.283(5) .
Dy1 O4 2.338(4) .
Dy1 O7 2.394(5) .
Dy1 O5 2.500(4) .
Dy1 O2 2.338(4) .
Dy1 O1 2.538(5) .
Dy1 O9 2.271(5) .
Cu3 Dy1 3.3574(12) 3_566
Cu3 O6 1.923(5) .
Cu3 O6 1.923(5) 3_566
Cu3 O7 1.962(5) 3_566
Cu3 O7 1.962(5) .
Cu2 O4 1.992(5) .
Cu2 O7 1.994(5) .
Cu2 O3 1.943(5) .
Cu2 N1 1.987(5) .
Cu2 O10 2.302(6) .
Cu1 O6 1.955(5) .
Cu1 O3 1.931(5) 3_566
Cu1 O2 1.947(4) .
Cu1 N2 1.997(6) .
Cu1 O8 2.298(5) .
O11 C22 1.248(8) .
O4 C18 1.367(8) .
O5 C17 1.387(8) .
O5 C19 1.443(8) .
O3 Cu1 1.931(5) 3_566
O3 C10 1.432(8) .
C10 C9 1.518(10) .
C10 C11 1.510(10) .
O2 C2 1.344(8) .
C8 N2 1.477(9) .
C8 C7 1.502(10) .
C3 C2 1.413(9) .
C3 O1 1.399(8) .
C3 C4 1.370(10) .
N1 C11 1.485(9) .
N1 C12 1.473(8) .
C5 C6 1.369(10) .
C5 C4 1.391(10) .
C2 C7 1.396(9) .
C18 C17 1.387(10) .
C18 C13 1.398(10) .
O1 C1 1.442(8) .
C17 C16 1.391(10) .
N2 C9 1.477(9) 3_566
C6 C7 1.391(10) .
C13 C14 1.384(10) .
C13 C12 1.503(10) .
C15 C14 1.382(11) .
C15 C16 1.398(11) .
C9 N2 1.477(9) 3_566
C24 C25 1.495(9) .
O14 N3 1.241(8) .
O9 C20 1.261(8) .
O13 N3 1.236(8) .
O12 N3 1.267(8) .
O8 C20 1.268(9) .
O10 C22 1.225(10) .
C22 C23 1.501(11) .
C20 C21 1.495(10) .
C25 O17 1.346(8) .
O15 C27 1.424(15) .
O16 C28 1.415(12) .
C28 C29 1.467(14) .
C26 C27 1.360(19) .

loop_
_geom_torsion_atom_site_label_1
_geom_torsion_atom_site_label_2
_geom_torsion_atom_site_label_3
_geom_torsion_atom_site_label_4
_geom_torsion
_geom_torsion_site_symmetry_1
_geom_torsion_site_symmetry_4
Dy1 Cu3 O6 Dy1 180.0 3_566 .
Dy1 Cu3 O6 Cu1 -72.7(3) 3_566 .
Dy1 Cu3 O6 Cu1 107.3(3) . .
Dy1 Cu3 O7 Dy1 180.0 3_566 .
Dy1 Cu3 O7 Cu2 105.2(3) . .
Dy1 Cu3 O7 Cu2 -74.8(3) 3_566 .
Dy1 Cu2 O4 C18 136.1(6) . .
Dy1 Cu2 O7 Cu3 -106.6(3) . .
Dy1 Cu2 O3 Cu1 -34.8(4) . 3_566
Dy1 Cu2 O3 C10 -160.7(3) . .
Dy1 Cu2 N1 C11 -170.7(3) . .
Dy1 Cu2 N1 C12 -45.0(6) . .
Dy1 Cu2 O10 C22 -33.7(7) . .
Dy1 Cu1 O6 Cu3 -108.8(3) . .
Dy1 Cu1 O2 C2 -148.3(6) . .
Dy1 Cu1 N2 C8 50.2(6) . .
Dy1 Cu1 N2 C9 174.3(4) . 3_566
Dy1 Cu1 O8 C20 -11.2(5) . .
Dy1 O11 C22 O10 25.9(12) . .
Dy1 O11 C22 C23 -158.1(6) . .
Dy1 O4 C18 C17 -14.2(8) . .
Dy1 O4 C18 C13 166.6(5) . .
Dy1 O5 C17 C18 12.9(8) . .
Dy1 O5 C17 C16 -166.9(6) . .
Dy1 O2 C2 C3 11.1(9) . .
Dy1 O2 C2 C7 -170.2(5) . .
Dy1 O9 C20 O8 -27.9(11) . .
Dy1 O9 C20 C21 151.9(6) . .
Cu3 Dy1 Cu2 O4 171.1(2) . .
Cu3 Dy1 Cu2 O7 33.6(2) . .
Cu3 Dy1 Cu2 O3 5.0(2) . .
Cu3 Dy1 Cu2 N1 -160.5(2) . .
Cu3 Dy1 Cu2 O10 -64.1(2) . .
Cu3 Dy1 Cu1 O6 38.1(2) . .
Cu3 Dy1 Cu1 O3 50.1(2) . 3_566
Cu3 Dy1 Cu1 O2 -108.4(2) . .
Cu3 Dy1 Cu1 N2 -136.0(3) . .
Cu3 Dy1 Cu1 O8 142.89(14) . .
Cu3 Dy1 O6 Cu1 -112.9(3) . .
Cu3 Dy1 O11 C22 24.9(6) . .
Cu3 Dy1 O4 Cu2 -7.89(17) . .
Cu3 Dy1 O4 C18 -144.5(4) . .
Cu3 Dy1 O7 Cu2 -122.1(3) . .
Cu3 Dy1 O5 C17 39.8(6) . .
Cu3 Dy1 O5 C19 -131.2(5) . .
Cu3 Dy1 O2 Cu1 55.97(15) . .
Cu3 Dy1 O2 C2 -155.9(5) . .
Cu3 Dy1 O1 C3 51.3(5) . .
Cu3 Dy1 O1 C1 -132.2(6) . .
Cu3 Dy1 O9 C20 -20.6(7) . .
Cu2 Dy1 Cu3 Dy1 -25(63) . 3_566
Cu2 Dy1 Cu3 O6 -25.3(2) . 3_566
Cu2 Dy1 Cu3 O6 154.7(2) . .
Cu2 Dy1 Cu3 O7 -35.0(2) . .
Cu2 Dy1 Cu3 O7 145.0(2) . 3_566
Cu2 Dy1 Cu1 O6 52.1(2) . .
Cu2 Dy1 Cu1 O3 64.2(2) . 3_566
Cu2 Dy1 Cu1 O2 -94.3(2) . .
Cu2 Dy1 Cu1 N2 -121.9(3) . .
Cu2 Dy1 Cu1 O8 156.97(13) . .
Cu2 Dy1 O6 Cu3 -22.08(17) . .
Cu2 Dy1 O6 Cu1 -134.97(16) . .
Cu2 Dy1 O11 C22 -38.7(6) . .
Cu2 Dy1 O4 C18 -136.6(5) . .
Cu2 Dy1 O7 Cu3 122.1(3) . .
Cu2 Dy1 O5 C17 2.6(4) . .
Cu2 Dy1 O5 C19 -168.4(5) . .
Cu2 Dy1 O2 Cu1 102.61(17) . .
Cu2 Dy1 O2 C2 -109.3(5) . .
Cu2 Dy1 O1 C3 118.4(4) . .
Cu2 Dy1 O1 C1 -65.1(6) . .
Cu2 Dy1 O9 C20 -97.0(7) . .
Cu2 O4 C18 C17 -141.3(5) . .
Cu2 O4 C18 C13 39.5(8) . .
Cu2 O3 C10 C9 90.1(6) . .
Cu2 O3 C10 C11 -34.1(7) . .
Cu2 N1 C11 C10 -41.3(6) . .
Cu2 N1 C12 C13 63.5(7) . .
Cu2 O10 C22 O11 20.2(13) . .
Cu2 O10 C22 C23 -155.8(6) . .
Cu1 Dy1 Cu3 Dy1 141(63) . 3_566
Cu1 Dy1 Cu3 O6 140.4(2) . 3_566
Cu1 Dy1 Cu3 O6 -39.6(2) . .
Cu1 Dy1 Cu3 O7 -49.3(2) . 3_566
Cu1 Dy1 Cu3 O7 130.7(2) . .
Cu1 Dy1 Cu2 O4 157.81(19) . .
Cu1 Dy1 Cu2 O7 20.3(2) . .
Cu1 Dy1 Cu2 O3 -8.3(2) . .
Cu1 Dy1 Cu2 N1 -173.8(2) . .
Cu1 Dy1 Cu2 O10 -77.4(2) . .
Cu1 Dy1 O6 Cu3 112.9(3) . .
Cu1 Dy1 O11 C22 73.2(6) . .
Cu1 Dy1 O4 Cu2 -39.9(3) . .
Cu1 Dy1 O4 C18 -176.5(3) . .
Cu1 Dy1 O7 Cu3 -39.62(16) . .
Cu1 Dy1 O7 Cu2 -161.71(18) . .
Cu1 Dy1 O5 C17 176.1(4) . .
Cu1 Dy1 O5 C19 5.0(6) . .
Cu1 Dy1 O2 C2 148.1(6) . .
Cu1 Dy1 O1 C3 -2.2(5) . .
Cu1 Dy1 O1 C1 174.3(6) . .
Cu1 Dy1 O9 C20 13.6(7) . .
Cu1 O3 C10 C9 -43.4(6) 3_566 .
Cu1 O3 C10 C11 -167.5(5) 3_566 .
Cu1 O2 C2 C3 152.2(5) . .
Cu1 O2 C2 C7 -29.1(9) . .
Cu1 O8 C20 O9 23.2(9) . .
Cu1 O8 C20 C21 -156.6(5) . .
O6 Dy1 Cu3 Dy1 -179(100) . 3_566
O6 Dy1 Cu3 O6 180.0 . 3_566
O6 Dy1 Cu3 O7 170.2(3) . .
O6 Dy1 Cu3 O7 -9.8(3) . 3_566
O6 Dy1 Cu2 O4 -175.1(2) . .
O6 Dy1 Cu2 O7 47.4(2) . .
O6 Dy1 Cu2 O3 18.7(3) . .
O6 Dy1 Cu2 N1 -146.8(3) . .
O6 Dy1 Cu2 O10 -50.4(2) . .
O6 Dy1 Cu1 O3 12.0(3) . 3_566
O6 Dy1 Cu1 O2 -146.5(3) . .
O6 Dy1 Cu1 N2 -174.0(3) . .
O6 Dy1 Cu1 O8 104.8(2) . .
O6 Dy1 O11 C22 59.4(6) . .
O6 Dy1 O4 Cu2 6.3(3) . .
O6 Dy1 O4 C18 -130.3(4) . .
O6 Dy1 O7 Cu3 -5.82(17) . .
O6 Dy1 O7 Cu2 -127.9(2) . .
O6 Dy1 O5 C17 110.9(5) . .
O6 Dy1 O5 C19 -60.1(6) . .
O6 Dy1 O2 Cu1 20.25(17) . .
O6 Dy1 O2 C2 168.4(5) . .
O6 Dy1 O1 C3 8.8(5) . .
O6 Dy1 O1 C1 -174.7(6) . .
O6 Dy1 O9 C20 -20.8(7) . .
O6 Cu3 O6 Dy1 -58(100) 3_566 .
O6 Cu3 O6 Cu1 50(100) 3_566 .
O6 Cu3 O7 Dy1 6.6(2) . .
O6 Cu3 O7 Dy1 -173.4(2) 3_566 .
O6 Cu3 O7 Cu2 -68.2(3) 3_566 .
O6 Cu3 O7 Cu2 111.8(3) . .
O6 Cu1 O2 Dy1 -22.56(19) . .
O6 Cu1 O2 C2 -170.8(5) . .
O6 Cu1 N2 C8 -14(3) . .
O6 Cu1 N2 C9 110(3) . 3_566
O6 Cu1 O8 C20 30.6(5) . .
O11 Dy1 Cu3 Dy1 -97(63) . 3_566
O11 Dy1 Cu3 O6 -97.4(2) . 3_566
O11 Dy1 Cu3 O6 82.6(2) . .
O11 Dy1 Cu3 O7 72.9(2) . 3_566
O11 Dy1 Cu3 O7 -107.1(2) . .
O11 Dy1 Cu2 O4 -100.1(2) . .
O11 Dy1 Cu2 O7 122.4(2) . .
O11 Dy1 Cu2 O3 93.8(3) . .
O11 Dy1 Cu2 N1 -71.7(3) . .
O11 Dy1 Cu2 O10 24.7(2) . .
O11 Dy1 Cu1 O6 -23.8(2) . .
O11 Dy1 Cu1 O3 -11.8(3) . 3_566
O11 Dy1 Cu1 O2 -170.3(2) . .
O11 Dy1 Cu1 N2 162.2(3) . .
O11 Dy1 Cu1 O8 81.02(19) . .
O11 Dy1 O6 Cu3 -90.1(2) . .
O11 Dy1 O6 Cu1 157.0(2) . .
O11 Dy1 O4 Cu2 69.67(19) . .
O11 Dy1 O4 C18 -66.9(4) . .
O11 Dy1 O7 Cu3 69.9(2) . .
O11 Dy1 O7 Cu2 -52.2(2) . .
O11 Dy1 O5 C17 69.2(4) . .
O11 Dy1 O5 C19 -101.8(5) . .
O11 Dy1 O2 Cu1 15.6(4) . .
O11 Dy1 O2 C2 163.7(5) . .
O11 Dy1 O1 C3 -163.4(4) . .
O11 Dy1 O1 C1 13.1(8) . .
O11 Dy1 O9 C20 -97.9(7) . .
O4 Dy1 Cu3 Dy1 -19(63) . 3_566
O4 Dy1 Cu3 O6 -20.0(2) . 3_566
O4 Dy1 Cu3 O6 160.0(2) . .
O4 Dy1 Cu3 O7 150.3(2) . 3_566
O4 Dy1 Cu3 O7 -29.7(2) . .
O4 Dy1 Cu2 O7 -137.5(3) . .
O4 Dy1 Cu2 O3 -166.1(3) . .
O4 Dy1 Cu2 N1 28.3(3) . .
O4 Dy1 Cu2 O10 124.7(3) . .
O4 Dy1 Cu1 O6 77.3(3) . .
O4 Dy1 Cu1 O3 89.3(3) . 3_566
O4 Dy1 Cu1 O2 -69.2(3) . .
O4 Dy1 Cu1 N2 -96.8(3) . .
O4 Dy1 Cu1 O8 -177.9(2) . .
O4 Dy1 O6 Cu3 -25.8(3) . .
O4 Dy1 O6 Cu1 -138.67(18) . .
O4 Dy1 O11 C22 -75.1(6) . .
O4 Dy1 O7 Cu3 147.8(2) . .
O4 Dy1 O7 Cu2 25.71(17) . .
O4 Dy1 O5 C17 -14.2(4) . .
O4 Dy1 O5 C19 174.8(6) . .
O4 Dy1 O2 Cu1 142.43(18) . .
O4 Dy1 O2 C2 -69.5(5) . .
O4 Dy1 O1 C3 145.8(5) . .
O4 Dy1 O1 C1 -37.7(6) . .
O4 Dy1 O9 C20 -167.8(6) . .
O4 Cu2 O7 Dy1 -28.29(19) . .
O4 Cu2 O7 Cu3 -134.9(3) . .
O4 Cu2 O3 Cu1 -141.6(9) . 3_566
O4 Cu2 O3 C10 92.5(11) . .
O4 Cu2 N1 C11 -151.4(4) . .
O4 Cu2 N1 C12 -25.7(5) . .
O4 Cu2 O10 C22 2.1(8) . .
O4 C18 C17 O5 -0.2(9) . .
O4 C18 C17 C16 179.6(6) . .
O4 C18 C13 C14 179.7(7) . .
O4 C18 C13 C12 -0.1(11) . .
O7 Dy1 Cu3 Dy1 10(63) . 3_566
O7 Dy1 Cu3 O6 9.8(3) . 3_566
O7 Dy1 Cu3 O6 -170.2(3) . .
O7 Dy1 Cu3 O7 180.0 . 3_566
O7 Dy1 Cu2 O4 137.5(3) . .
O7 Dy1 Cu2 O3 -28.6(3) . .
O7 Dy1 Cu2 N1 165.9(3) . .
O7 Dy1 Cu2 O10 -97.7(3) . .
O7 Dy1 Cu1 O6 64.2(2) . .
O7 Dy1 Cu1 O3 76.2(3) . 3_566
O7 Dy1 Cu1 O2 -82.3(2) . .
O7 Dy1 Cu1 N2 -109.8(3) . .
O7 Dy1 Cu1 O8 169.03(18) . .
O7 Dy1 O6 Cu3 6.01(18) . .
O7 Dy1 O6 Cu1 -106.9(2) . .
O7 Dy1 O11 C22 -8.4(6) . .
O7 Dy1 O4 Cu2 -25.88(18) . .
O7 Dy1 O4 C18 -162.5(5) . .
O7 Dy1 O5 C17 -10.5(5) . .
O7 Dy1 O5 C19 178.5(5) . .
O7 Dy1 O2 Cu1 91.6(2) . .
O7 Dy1 O2 C2 -120.3(5) . .
O7 Dy1 O1 C3 80.9(5) . .
O7 Dy1 O1 C1 -102.6(6) . .
O7 Dy1 O9 C20 -9.1(9) . .
O7 Cu3 O6 Dy1 -6.8(2) . .
O7 Cu3 O6 Dy1 173.2(2) 3_566 .
O7 Cu3 O6 Cu1 -79.6(2) 3_566 .
O7 Cu3 O6 Cu1 100.4(2) . .
O7 Cu3 O7 Dy1 -158(100) 3_566 .
O7 Cu3 O7 Cu2 -53(100) 3_566 .
O7 Cu2 O4 Dy1 29.2(2) . .
O7 Cu2 O4 C18 165.3(5) . .
O7 Cu2 O3 Cu1 -55.0(3) . 3_566
O7 Cu2 O3 C10 179.1(4) . .
O7 Cu2 N1 C11 -92.7(13) . .
O7 Cu2 N1 C12 33.0(15) . .
O7 Cu2 O10 C22 -79.0(8) . .
O5 Dy1 Cu3 Dy1 -67(63) . 3_566
O5 Dy1 Cu3 O6 -68.1(3) . 3_566
O5 Dy1 Cu3 O6 111.9(3) . .
O5 Dy1 Cu3 O7 -77.8(3) . .
O5 Dy1 Cu3 O7 102.2(3) . 3_566
O5 Dy1 Cu2 O4 -26.4(2) . .
O5 Dy1 Cu2 O7 -163.9(2) . .
O5 Dy1 Cu2 O3 167.5(3) . .
O5 Dy1 Cu2 N1 2.0(3) . .
O5 Dy1 Cu2 O10 98.4(2) . .
O5 Dy1 Cu1 O6 -120.6(3) . .
O5 Dy1 Cu1 O3 -108.6(3) . 3_566
O5 Dy1 Cu1 O2 92.9(3) . .
O5 Dy1 Cu1 N2 65.3(3) . .
O5 Dy1 Cu1 O8 -15.8(2) . .
O5 Dy1 O6 Cu3 -132.0(2) . .
O5 Dy1 O6 Cu1 115.1(3) . .
O5 Dy1 O11 C22 -142.5(6) . .
O5 Dy1 O4 Cu2 151.2(2) . .
O5 Dy1 O4 C18 14.6(4) . .
O5 Dy1 O7 Cu3 144.18(17) . .
O5 Dy1 O7 Cu2 22.1(3) . .
O5 Dy1 O2 Cu1 -127.8(2) . .
O5 Dy1 O2 C2 20.3(6) . .
O5 Dy1 O1 C3 -147.4(5) . .
O5 Dy1 O1 C1 29.1(6) . .
O5 Dy1 O9 C20 -176.0(7) . .
O5 C17 C16 C15 -179.0(7) . .
O3 Cu2 O4 Dy1 117.2(10) . .
O3 Cu2 O4 C18 -106.8(11) . .
O3 Cu2 O7 Dy1 161.82(19) . .
O3 Cu2 O7 Cu3 55.2(3) . .
O3 Cu2 N1 C11 18.7(4) . .
O3 Cu2 N1 C12 144.3(5) . .
O3 Cu2 O10 C22 -176.5(8) . .
O3 Cu1 O6 Dy1 -171.9(2) 3_566 .
O3 Cu1 O6 Cu3 79.4(2) 3_566 .
O3 Cu1 O2 Dy1 -101.0(7) 3_566 .
O3 Cu1 O2 C2 110.7(8) 3_566 .
O3 Cu1 N2 C8 -133.9(5) 3_566 .
O3 Cu1 N2 C9 -9.8(5) 3_566 3_566
O3 Cu1 O8 C20 125.7(5) 3_566 .
O3 C10 C9 N2 53.3(8) . 3_566
O3 C10 C11 N1 50.4(8) . .
O2 Dy1 Cu3 Dy1 106(63) . 3_566
O2 Dy1 Cu3 O6 105.6(2) . 3_566
O2 Dy1 Cu3 O6 -74.4(2) . .
O2 Dy1 Cu3 O7 -84.1(2) . 3_566
O2 Dy1 Cu3 O7 95.9(2) . .
O2 Dy1 Cu2 O4 119.2(2) . .
O2 Dy1 Cu2 O7 -18.3(2) . .
O2 Dy1 Cu2 O3 -46.9(3) . .
O2 Dy1 Cu2 N1 147.5(3) . .
O2 Dy1 Cu2 O10 -116.1(2) . .
O2 Dy1 Cu1 O6 146.5(3) . .
O2 Dy1 Cu1 O3 158.5(3) . 3_566
O2 Dy1 Cu1 N2 -27.6(3) . .
O2 Dy1 Cu1 O8 -108.7(2) . .
O2 Dy1 O6 Cu3 92.7(2) . .
O2 Dy1 O6 Cu1 -20.15(18) . .
O2 Dy1 O11 C22 63.8(7) . .
O2 Dy1 O4 Cu2 -81.5(2) . .
O2 Dy1 O4 C18 142.0(4) . .
O2 Dy1 O7 Cu3 -75.0(2) . .
O2 Dy1 O7 Cu2 163.0(2) . .
O2 Dy1 O5 C17 -132.0(4) . .
O2 Dy1 O5 C19 57.0(6) . .
O2 Dy1 O1 C3 9.7(4) . .
O2 Dy1 O1 C1 -173.8(7) . .
O2 Dy1 O9 C20 46.5(7) . .
O2 Cu1 O6 Dy1 22.53(19) . .
O2 Cu1 O6 Cu3 -86.2(2) . .
O2 Cu1 N2 C8 31.6(5) . .
O2 Cu1 N2 C9 155.7(5) . 3_566
O2 Cu1 O8 C20 -52.2(5) . .
O2 C2 C7 C8 -2.4(11) . .
O2 C2 C7 C6 -178.8(7) . .
C3 C2 C7 C8 176.3(7) . .
C3 C2 C7 C6 0.0(11) . .
N1 Cu2 O4 Dy1 -159.7(2) . .
N1 Cu2 O4 C18 -23.6(5) . .
N1 Cu2 O7 Dy1 -87.8(13) . .
N1 Cu2 O7 Cu3 165.6(11) . .
N1 Cu2 O3 Cu1 134.7(3) . 3_566
N1 Cu2 O3 C10 8.8(4) . .
N1 Cu2 O10 C22 97.9(8) . .
C5 C6 C7 C8 -174.2(7) . .
C5 C6 C7 C2 2.1(12) . .
C2 C3 O1 Dy1 -8.3(7) . .
C2 C3 O1 C1 174.8(7) . .
C2 C3 C4 C5 0.7(11) . .
C18 C17 C16 C15 1.2(11) . .
C18 C13 C14 C15 0.1(12) . .
C18 C13 C12 N1 -54.8(9) . .
O1 Dy1 Cu3 Dy1 67(63) . 3_566
O1 Dy1 Cu3 O6 66.8(2) . 3_566
O1 Dy1 Cu3 O6 -113.2(2) . .
O1 Dy1 Cu3 O7 -122.9(2) . 3_566
O1 Dy1 Cu3 O7 57.1(2) . .
O1 Dy1 Cu2 O4 50.4(2) . .
O1 Dy1 Cu2 O7 -87.1(2) . .
O1 Dy1 Cu2 O3 -115.7(3) . .
O1 Dy1 Cu2 N1 78.8(3) . .
O1 Dy1 Cu2 O10 175.2(2) . .
O1 Dy1 Cu1 O6 165.4(2) . .
O1 Dy1 Cu1 O3 177.5(2) . 3_566
O1 Dy1 Cu1 O2 19.0(2) . .
O1 Dy1 Cu1 N2 -8.6(3) . .
O1 Dy1 Cu1 O8 -89.72(18) . .
O1 Dy1 O6 Cu3 93.7(2) . .
O1 Dy1 O6 Cu1 -19.2(3) . .
O1 Dy1 O11 C22 -126.7(6) . .
O1 Dy1 O4 Cu2 -132.1(2) . .
O1 Dy1 O4 C18 91.3(5) . .
O1 Dy1 O7 Cu3 -135.14(19) . .
O1 Dy1 O7 Cu2 102.77(19) . .
O1 Dy1 O5 C17 -103.2(5) . .
O1 Dy1 O5 C19 85.8(5) . .
O1 Dy1 O2 Cu1 -159.0(3) . .
O1 Dy1 O2 C2 -10.9(5) . .
O1 Dy1 O9 C20 110.1(7) . .
O1 C3 C2 O2 -0.8(9) . .
O1 C3 C2 C7 -179.6(6) . .
O1 C3 C4 C5 178.8(7) . .
C17 C18 C13 C14 0.5(11) . .
C17 C18 C13 C12 -179.2(7) . .
N2 Cu1 O6 Dy1 68(3) . .
N2 Cu1 O6 Cu3 -41(3) . .
N2 Cu1 O2 Dy1 160.7(2) . .
N2 Cu1 O2 C2 12.4(5) . .
N2 Cu1 O8 C20 -146.5(5) . .
N2 C8 C7 C2 53.6(9) . .
N2 C8 C7 C6 -130.2(7) . .
C6 C5 C4 C3 1.2(11) . .
C4 C3 C2 O2 177.5(7) . .
C4 C3 C2 C7 -1.3(11) . .
C4 C3 O1 Dy1 173.5(6) . .
C4 C3 O1 C1 -3.4(10) . .
C4 C5 C6 C7 -2.7(12) . .
C13 C18 C17 O5 179.0(6) . .
C13 C18 C17 C16 -1.2(11) . .
C7 C8 N2 Cu1 -64.4(7) . .
C7 C8 N2 C9 176.0(6) . 3_566
C9 C10 C11 N1 -70.7(8) . .
C14 C13 C12 N1 125.4(7) . .
C14 C15 C16 C17 -0.6(12) . .
C16 C15 C14 C13 0.0(12) . .
C11 C10 C9 N2 174.1(6) . 3_566
C11 N1 C12 C13 -174.7(6) . .
C12 N1 C11 C10 -168.2(6) . .
C12 C13 C14 C15 179.8(7) . .
O9 Dy1 Cu3 Dy1 -180(100) . 3_566
O9 Dy1 Cu3 O6 179.6(2) . 3_566
O9 Dy1 Cu3 O6 -0.4(2) . .
O9 Dy1 Cu3 O7 169.9(3) . .
O9 Dy1 Cu3 O7 -10.1(3) . 3_566
O9 Dy1 Cu2 O4 -101.1(4) . .
O9 Dy1 Cu2 O7 121.4(4) . .
O9 Dy1 Cu2 O3 92.8(4) . .
O9 Dy1 Cu2 N1 -72.8(4) . .
O9 Dy1 Cu2 O10 23.6(4) . .
O9 Dy1 Cu1 O6 -104.4(2) . .
O9 Dy1 Cu1 O3 -92.3(3) . 3_566
O9 Dy1 Cu1 O2 109.2(2) . .
O9 Dy1 Cu1 N2 81.6(3) . .
O9 Dy1 Cu1 O8 0.47(19) . .
O9 Dy1 O6 Cu3 179.7(2) . .
O9 Dy1 O6 Cu1 66.8(2) . .
O9 Dy1 O11 C22 141.0(6) . .
O9 Dy1 O4 Cu2 142.6(2) . .
O9 Dy1 O4 C18 6.0(6) . .
O9 Dy1 O7 Cu3 -18.2(4) . .
O9 Dy1 O7 Cu2 -140.3(3) . .
O9 Dy1 O5 C17 160.4(5) . .
O9 Dy1 O5 C19 -10.7(5) . .
O9 Dy1 O2 Cu1 -63.0(2) . .
O9 Dy1 O2 C2 85.1(5) . .
O9 Dy1 O1 C3 -72.1(5) . .
O9 Dy1 O1 C1 104.4(6) . .
C19 O5 C17 C18 -175.3(6) . .
C19 O5 C17 C16 4.9(10) . .
O8 Cu1 O6 Dy1 -73.7(2) . .
O8 Cu1 O6 Cu3 177.6(2) . .
O8 Cu1 O2 Dy1 70.78(19) . .
O8 Cu1 O2 C2 -77.5(5) . .
O8 Cu1 N2 C8 128.2(5) . .
O8 Cu1 N2 C9 -107.7(5) . 3_566
O10 Cu2 O4 Dy1 -54.9(3) . .
O10 Cu2 O4 C18 81.2(5) . .
O10 Cu2 O7 Dy1 74.9(2) . .
O10 Cu2 O7 Cu3 -31.7(3) . .
O10 Cu2 O3 Cu1 30.6(3) . 3_566
O10 Cu2 O3 C10 -95.3(5) . .
O10 Cu2 N1 C11 105.1(5) . .
O10 Cu2 N1 C12 -129.2(5) . .
